data_1010940
loop_
_publ_author_name
'Pauling, L'
'Brockway, L O'

_publ_section_title
;
The Crystal Structure of Chalkopyrite Cu Fe S2
;
_journal_coden_ASTM ZEKGAX
_journal_name_full
;
Zeitschrift fuer Kristallographie, Kristallgeometrie, Kristallphysik,
Kristallchemie (-144,1977)
;
_journal_page_first 188
_journal_page_last 194
_journal_volume 82
_journal_year 1932
_chemical_formula_structural 'Cu Fe S2'
_chemical_formula_sum 'Cu Fe S2'
_chemical_name_mineral Chalcopyrite
_chemical_name_systematic 'Copper iron sulfide'
_space_group_IT_number 122
_symmetry_cell_setting tetragonal
_symmetry_Int_Tables_number 122
_symmetry_space_group_name_Hall 'I -4 2bw'
_symmetry_space_group_name_H-M 'I -4 2 d'
_cell_angle_alpha 90
_cell_angle_beta 90
_cell_angle_gamma 90
_cell_formula_units_Z 4
_cell_length_a 5.24
_cell_length_b 5.24
_cell_length_c 10.3
_cell_volume 282.8
_exptl_crystal_density_meas 4.2(10)
_cod_database_code 1010940

loop_
_symmetry_equiv_pos_as_xyz
x,y,z
-x,1/2+y,1/4-z
-x,-y,z
x,1/2-y,1/4-z
-y,x,-z
y,1/2+x,1/4+z
y,-x,-z
-y,1/2-x,1/4+z
1/2+x,1/2+y,1/2+z
1/2-x,y,3/4-z
1/2-x,1/2-y,1/2+z
1/2+x,-y,3/4-z
1/2-y,1/2+x,1/2-z
1/2+y,x,3/4+z
1/2+y,1/2-x,1/2-z
1/2-y,-x,3/4+z

loop_
_atom_site_label
_atom_site_type_symbol
_atom_site_symmetry_multiplicity
_atom_site_Wyckoff_symbol
_atom_site_fract_x
_atom_site_fract_y
_atom_site_fract_z
_atom_site_occupancy
_atom_site_attached_hydrogens
_atom_site_calc_flag
Cu1 Cu2+ 4 a 0. 0. 0. 1. 0 d
Fe1 Fe2+ 4 b 0. 0. 0.5 1. 0 d
S1 S2- 8 d 0.27(1) 0.25 0.125 1. 0 d

loop_
_atom_type_symbol
_atom_type_oxidation_number
Cu2+ 2.000
Fe2+ 2.000
S2- -2.000
